data_4062463
_journal_name_full Organometallics
_journal_year 2003
_chemical_formula_sum 'C48 H56 Cl F5 P2 Pt'
_chemical_formula_weight 1020.41
_space_group_IT_number 61
_symmetry_cell_setting orthorhombic
_symmetry_space_group_name_Hall '-P 2ac 2ab'
_symmetry_space_group_name_H-M 'P b c a'
_cell_angle_alpha 90.00
_cell_angle_beta 90.00
_cell_angle_gamma 90.00
_cell_formula_units_Z 8
_cell_length_a 18.8320(2)
_cell_length_b 15.7170(1)
_cell_length_c 31.3740(4)
_cell_measurement_temperature 173(2)
_cell_volume 9286.16(17)
_diffrn_ambient_temperature 173(2)
_exptl_crystal_density_diffrn 1.460
_cod_depositor_comments
;
The following automatic conversions were performed:
'_symmetry_cell_setting' value 'Orthorhombic' changed to 'orthorhombic'
according to '/home/saulius/struct/CIF-dictionaries/cif_core.dic'
dictionary named 'cif_core.dic' version 2.4.1 from 2010-06-29.

Automatic conversion script
Id: cif_fix_enum 1527 2010-12-29 10:47:43Z saulius 
;
_cod_database_code 4062463

loop_
_symmetry_equiv_pos_as_xyz
'x, y, z'
'-x+1/2, -y, z+1/2'
'x+1/2, -y+1/2, -z'
'-x, y+1/2, -z+1/2'
'-x, -y, -z'
'x-1/2, y, -z-1/2'
'-x-1/2, y-1/2, z'
'x, -y-1/2, z-1/2'

loop_
_atom_site_label
_atom_site_type_symbol
_atom_site_fract_x
_atom_site_fract_y
_atom_site_fract_z
_atom_site_U_iso_or_equiv
_atom_site_adp_type
_atom_site_occupancy
_atom_site_symmetry_multiplicity
_atom_site_calc_flag
_atom_site_refinement_flags
_atom_site_disorder_assembly
_atom_site_disorder_group
Pt1 Pt 0.033817(8) 0.184367(9) 0.660061(5) 0.03224(7) Uani 1 1 d . . .
P1 P 0.00213(6) 0.27388(7) 0.71478(4) 0.0373(2) Uani 1 1 d . . .
Cl1 Cl 0.15154(6) 0.23357(8) 0.66468(4) 0.0549(3) Uani 1 1 d . . .
C1A C 0.0402(2) 0.3811(3) 0.71269(14) 0.0439(11) Uani 1 1 d . . .
H1AA H 0.0121 0.4177 0.7320 0.053 Uiso 1 1 calc R . .
H1AB H 0.0888 0.3779 0.7246 0.053 Uiso 1 1 calc R . .
P2 P 0.07166(6) 0.09505(7) 0.60664(4) 0.0430(3) Uani 1 1 d . . .
C2A C 0.0451(3) 0.4267(3) 0.66961(15) 0.0485(12) Uani 1 1 d . . .
H2AA H 0.0665 0.3881 0.6482 0.058 Uiso 1 1 calc R . .
H2AB H -0.0032 0.4420 0.6597 0.058 Uiso 1 1 calc R . .
C3A C 0.0896(3) 0.5060(3) 0.67351(15) 0.0468(11) Uani 1 1 d . . .
H3AA H 0.1365 0.4902 0.6854 0.056 Uiso 1 1 calc R . .
H3AB H 0.0664 0.5449 0.6941 0.056 Uiso 1 1 calc R . .
C4A C 0.1010(3) 0.5533(3) 0.63180(15) 0.0487(11) Uani 1 1 d . . .
H4AA H 0.0547 0.5744 0.6212 0.058 Uiso 1 1 calc R . .
H4AB H 0.1202 0.5133 0.6103 0.058 Uiso 1 1 calc R . .
C5A C 0.1520(3) 0.6284(3) 0.63666(17) 0.0562(13) Uani 1 1 d . . .
H5AA H 0.1294 0.6714 0.6553 0.067 Uiso 1 1 calc R . .
H5AB H 0.1954 0.6081 0.6514 0.067 Uiso 1 1 calc R . .
C6A C 0.1741(3) 0.6716(3) 0.59521(18) 0.0566(13) Uani 1 1 d . . .
H6AA H 0.2134 0.7117 0.6013 0.068 Uiso 1 1 calc R . .
H6AB H 0.1925 0.6278 0.5754 0.068 Uiso 1 1 calc R . .
C7A C 0.1150(3) 0.7194(3) 0.57357(18) 0.0622(14) Uani 1 1 d . . .
H7AA H 0.0930 0.7588 0.5944 0.075 Uiso 1 1 calc R . .
H7AB H 0.0781 0.6784 0.5644 0.075 Uiso 1 1 calc R . .
C8A C 0.1401(3) 0.7710(3) 0.53429(19) 0.0699(16) Uani 1 1 d . . .
H8AA H 0.0985 0.8005 0.5218 0.084 Uiso 1 1 calc R . .
H8AB H 0.1738 0.8153 0.5441 0.084 Uiso 1 1 calc R . .
C9A C 0.1755(3) 0.7194(3) 0.49971(18) 0.0663(15) Uani 1 1 d . . .
H9AA H 0.1915 0.7586 0.4769 0.080 Uiso 1 1 calc R . .
H9AB H 0.2183 0.6919 0.5118 0.080 Uiso 1 1 calc R . .
C10A C 0.1299(3) 0.6525(3) 0.48028(17) 0.0543(12) Uani 1 1 d . . .
H10A H 0.0872 0.6799 0.4680 0.065 Uiso 1 1 calc R . .
H10B H 0.1137 0.6133 0.5030 0.065 Uiso 1 1 calc R . .
C11 C -0.0652(2) 0.1372(2) 0.65798(13) 0.0344(9) Uani 1 1 d . . .
C11A C 0.1666(3) 0.6004(3) 0.44544(18) 0.0609(14) Uani 1 1 d . . .
H11A H 0.1895 0.6397 0.4250 0.073 Uiso 1 1 calc R . .
H11B H 0.2043 0.5651 0.4585 0.073 Uiso 1 1 calc R . .
C12 C -0.1184(2) 0.1721(3) 0.63420(16) 0.0440(11) Uani 1 1 d . . .
C12A C 0.1162(3) 0.5437(4) 0.42184(19) 0.0728(16) Uani 1 1 d . . .
H12A H 0.1429 0.5134 0.3993 0.087 Uiso 1 1 calc R . .
H12B H 0.0802 0.5798 0.4076 0.087 Uiso 1 1 calc R . .
F12 F -0.10581(15) 0.2411(2) 0.61013(11) 0.0716(9) Uani 1 1 d . . .
C13A C 0.0781(3) 0.4788(3) 0.44878(18) 0.0663(15) Uani 1 1 d . . .
H13A H 0.0442 0.4476 0.4304 0.080 Uiso 1 1 calc R . .
H13B H 0.0501 0.5092 0.4707 0.080 Uiso 1 1 calc R . .
F13 F -0.23714(18) 0.1759(2) 0.60906(14) 0.0966(13) Uani 1 1 d . . .
C13 C -0.1866(3) 0.1392(3) 0.63276(19) 0.0601(14) Uani 1 1 d . . .
F14 F -0.26881(17) 0.0358(2) 0.65491(15) 0.1015(15) Uani 1 1 d . . .
C14A C 0.1254(3) 0.4146(3) 0.47088(17) 0.0574(13) Uani 1 1 d . . .
H14A H 0.1600 0.4451 0.4891 0.069 Uiso 1 1 calc R . .
H14B H 0.1524 0.3823 0.4492 0.069 Uiso 1 1 calc R . .
C14 C -0.2030(3) 0.0692(4) 0.6564(2) 0.0647(16) Uani 1 1 d . . .
C15A C 0.0830(3) 0.3525(3) 0.4983(2) 0.0655(15) Uani 1 1 d . . .
H15A H 0.0581 0.3854 0.5207 0.079 Uiso 1 1 calc R . .
H15B H 0.0463 0.3256 0.4802 0.079 Uiso 1 1 calc R . .
F15 F -0.1663(2) -0.0363(2) 0.70509(17) 0.129(2) Uani 1 1 d . . .
C15 C -0.1520(3) 0.0324(3) 0.6810(2) 0.0702(17) Uani 1 1 d . . .
F16 F -0.03556(16) 0.0267(2) 0.70570(14) 0.0894(13) Uani 1 1 d . . .
C16A C 0.1249(3) 0.2843(3) 0.51923(19) 0.0567(13) Uani 1 1 d . . .
H16A H 0.1623 0.3104 0.5371 0.068 Uiso 1 1 calc R . .
H16B H 0.1485 0.2494 0.4971 0.068 Uiso 1 1 calc R . .
C16 C -0.0847(3) 0.0666(3) 0.68136(19) 0.0569(14) Uani 1 1 d . . .
C17A C 0.0787(3) 0.2271(3) 0.54679(19) 0.0621(15) Uani 1 1 d . . .
H17A H 0.0584 0.2611 0.5704 0.074 Uiso 1 1 calc R . .
H17B H 0.0388 0.2052 0.5294 0.074 Uiso 1 1 calc R . .
C18A C 0.1194(3) 0.1526(3) 0.56530(17) 0.0533(12) Uani 1 1 d . . .
H18A H 0.1646 0.1738 0.5773 0.064 Uiso 1 1 calc R . .
H18B H 0.1311 0.1125 0.5420 0.064 Uiso 1 1 calc R . .
C21 C 0.0334(2) 0.2345(3) 0.76619(16) 0.0501(12) Uani 1 1 d . . .
C22 C 0.0689(3) 0.1582(3) 0.76902(19) 0.0646(15) Uani 1 1 d . . .
H22A H 0.0761 0.1253 0.7440 0.077 Uiso 1 1 calc R . .
C23 C 0.0943(4) 0.1284(4) 0.8073(3) 0.089(2) Uani 1 1 d . . .
H23A H 0.1177 0.0749 0.8083 0.107 Uiso 1 1 calc R . .
C24 C 0.0864(5) 0.1735(6) 0.8429(2) 0.095(3) Uani 1 1 d . . .
H24A H 0.1056 0.1538 0.8691 0.114 Uiso 1 1 calc R . .
C25 C 0.0502(5) 0.2487(8) 0.8411(2) 0.120(3) Uani 1 1 d . . .
H25A H 0.0428 0.2805 0.8664 0.144 Uiso 1 1 calc R . .
C26 C 0.0244(4) 0.2788(5) 0.8031(2) 0.092(2) Uani 1 1 d . . .
H26A H -0.0002 0.3316 0.8025 0.110 Uiso 1 1 calc R . .
C31 C -0.0927(3) 0.2850(3) 0.72168(14) 0.0423(10) Uani 1 1 d . . .
C32 C -0.1309(3) 0.2308(3) 0.74783(17) 0.0511(12) Uani 1 1 d . . .
H32A H -0.1059 0.1914 0.7652 0.061 Uiso 1 1 calc R . .
C33 C -0.2038(3) 0.2320(4) 0.74940(19) 0.0624(14) Uani 1 1 d . . .
H33A H -0.2284 0.1951 0.7683 0.075 Uiso 1 1 calc R . .
C34 C -0.2409(3) 0.2866(4) 0.7237(2) 0.0690(16) Uani 1 1 d . . .
H34A H -0.2914 0.2869 0.7244 0.083 Uiso 1 1 calc R . .
C35 C -0.2049(3) 0.3415(4) 0.6967(2) 0.0740(18) Uani 1 1 d . . .
H35A H -0.2304 0.3797 0.6789 0.089 Uiso 1 1 calc R . .
C36 C -0.1316(3) 0.3400(3) 0.69595(19) 0.0582(14) Uani 1 1 d . . .
H36A H -0.1071 0.3775 0.6773 0.070 Uiso 1 1 calc R . .
C41 C 0.1346(3) 0.0168(3) 0.62742(19) 0.0541(13) Uani 1 1 d . . .
C42 C 0.1292(4) -0.0050(4) 0.6699(2) 0.083(2) Uani 1 1 d . . .
H42A H 0.0942 0.0216 0.6872 0.099 Uiso 1 1 calc R . .
C43 C 0.1746(4) -0.0655(4) 0.6878(3) 0.102(2) Uani 1 1 d . . .
H43A H 0.1709 -0.0801 0.7171 0.123 Uiso 1 1 calc R . .
C44 C 0.2235(4) -0.1029(4) 0.6629(3) 0.084(2) Uani 1 1 d . . .
H44A H 0.2536 -0.1451 0.6749 0.101 Uiso 1 1 calc R . .
C45 C 0.2313(3) -0.0823(4) 0.6209(2) 0.0727(17) Uani 1 1 d . . .
H45A H 0.2672 -0.1085 0.6042 0.087 Uiso 1 1 calc R . .
C46 C 0.1854(3) -0.0215(3) 0.6027(2) 0.0687(16) Uani 1 1 d . . .
H46A H 0.1897 -0.0071 0.5734 0.082 Uiso 1 1 calc R . .
C51 C 0.0032(3) 0.0319(3) 0.57953(16) 0.0455(11) Uani 1 1 d . . .
C52 C 0.0046(4) -0.0552(4) 0.5797(2) 0.085(2) Uani 1 1 d . . .
H52A H 0.0440 -0.0849 0.5915 0.102 Uiso 1 1 calc R . .
C53 C -0.0534(5) -0.1006(4) 0.5621(3) 0.102(3) Uani 1 1 d . . .
H53A H -0.0531 -0.1610 0.5624 0.122 Uiso 1 1 calc R . .
C54 C -0.1087(3) -0.0591(4) 0.5449(2) 0.0725(17) Uani 1 1 d . . .
H54A H -0.1505 -0.0889 0.5368 0.087 Uiso 1 1 calc R . .
C55 C -0.1038(4) 0.0243(4) 0.5394(2) 0.0809(19) Uani 1 1 d . . .
H55A H -0.1386 0.0529 0.5228 0.097 Uiso 1 1 calc R . .
C56 C -0.0493(3) 0.0703(4) 0.5574(2) 0.0707(17) Uani 1 1 d . . .
H56A H -0.0485 0.1304 0.5541 0.085 Uiso 1 1 calc R . .

loop_
_atom_site_aniso_label
_atom_site_aniso_U_11
_atom_site_aniso_U_22
_atom_site_aniso_U_33
_atom_site_aniso_U_23
_atom_site_aniso_U_13
_atom_site_aniso_U_12
Pt1 0.03166(10) 0.02699(9) 0.03806(10) 0.00165(6) -0.00175(7) -0.00035(6)
P1 0.0435(7) 0.0345(5) 0.0338(6) 0.0013(5) -0.0002(5) -0.0022(5)
Cl1 0.0359(6) 0.0549(7) 0.0739(9) -0.0061(6) 0.0011(6) -0.0114(5)
C1A 0.059(3) 0.040(2) 0.033(2) -0.0024(19) -0.001(2) -0.008(2)
P2 0.0418(7) 0.0357(5) 0.0515(7) -0.0058(5) 0.0008(6) 0.0053(5)
C2A 0.067(3) 0.036(2) 0.042(3) -0.0071(19) -0.004(2) 0.000(2)
C3A 0.056(3) 0.036(2) 0.048(3) -0.001(2) 0.002(2) -0.006(2)
C4A 0.064(3) 0.041(2) 0.042(3) 0.004(2) -0.002(2) -0.004(2)
C5A 0.074(4) 0.046(3) 0.048(3) 0.004(2) 0.003(3) -0.012(2)
C6A 0.066(4) 0.052(3) 0.052(3) 0.008(2) -0.004(3) -0.010(2)
C7A 0.081(4) 0.056(3) 0.050(3) 0.000(3) -0.004(3) 0.005(3)
C8A 0.099(5) 0.054(3) 0.057(4) 0.008(3) -0.012(3) -0.006(3)
C9A 0.081(4) 0.062(3) 0.056(4) 0.016(3) -0.001(3) -0.020(3)
C10A 0.054(3) 0.063(3) 0.046(3) 0.005(3) 0.003(2) -0.003(2)
C11 0.031(2) 0.0315(19) 0.040(2) -0.0011(17) -0.0024(18) 0.0046(17)
C11A 0.066(4) 0.056(3) 0.060(4) 0.012(3) 0.011(3) 0.001(3)
C12 0.038(3) 0.046(2) 0.048(3) 0.005(2) -0.001(2) 0.002(2)
C12A 0.099(5) 0.067(3) 0.053(4) 0.004(3) 0.004(3) -0.001(3)
F12 0.0569(19) 0.079(2) 0.079(2) 0.0421(18) -0.0141(16) 0.0021(15)
C13A 0.080(4) 0.064(3) 0.055(4) -0.002(3) -0.005(3) -0.007(3)
F13 0.052(2) 0.119(3) 0.119(3) 0.037(2) -0.037(2) -0.0027(19)
C13 0.045(3) 0.064(3) 0.070(4) 0.002(3) -0.018(3) 0.004(3)
F14 0.0408(19) 0.090(3) 0.173(5) 0.013(2) -0.020(2) -0.0233(18)
C14A 0.063(3) 0.055(3) 0.054(3) 0.003(3) 0.004(3) -0.003(2)
C14 0.040(3) 0.060(3) 0.094(5) -0.005(3) -0.009(3) -0.010(3)
C15A 0.063(4) 0.051(3) 0.082(4) 0.016(3) 0.006(3) 0.000(3)
F15 0.082(3) 0.091(3) 0.214(6) 0.083(3) -0.037(3) -0.049(2)
C15 0.053(3) 0.048(3) 0.110(5) 0.020(3) -0.011(3) -0.016(2)
F16 0.061(2) 0.0652(19) 0.142(4) 0.064(2) -0.036(2) -0.0216(15)
C16A 0.054(3) 0.053(3) 0.063(4) 0.000(3) 0.002(3) 0.000(2)
C16 0.043(3) 0.042(2) 0.085(4) 0.016(3) -0.015(3) -0.007(2)
C17A 0.058(3) 0.060(3) 0.068(4) 0.015(3) 0.014(3) 0.003(3)
C18A 0.055(3) 0.055(3) 0.050(3) -0.003(2) 0.010(2) 0.001(2)
C21 0.051(3) 0.062(3) 0.037(3) 0.008(2) -0.002(2) -0.015(2)
C22 0.078(4) 0.054(3) 0.061(4) 0.016(3) -0.021(3) -0.008(3)
C23 0.097(5) 0.085(4) 0.085(5) 0.038(4) -0.042(4) -0.013(4)
C24 0.097(6) 0.133(7) 0.056(5) 0.041(4) -0.026(4) -0.023(5)
C25 0.149(8) 0.174(10) 0.037(4) 0.000(5) -0.013(4) 0.032(8)
C26 0.125(6) 0.105(5) 0.047(4) -0.006(4) -0.007(4) 0.033(4)
C31 0.055(3) 0.038(2) 0.034(2) -0.0012(18) 0.006(2) 0.001(2)
C32 0.052(3) 0.054(3) 0.048(3) 0.005(2) 0.003(2) 0.001(2)
C33 0.055(3) 0.067(3) 0.065(4) -0.002(3) 0.019(3) -0.005(3)
C34 0.049(3) 0.068(3) 0.090(5) -0.014(3) 0.012(3) 0.011(3)
C35 0.060(4) 0.067(3) 0.095(5) 0.015(3) 0.016(3) 0.026(3)
C36 0.054(3) 0.051(3) 0.070(4) 0.010(3) 0.012(3) 0.012(2)
C41 0.045(3) 0.039(2) 0.078(4) -0.012(3) -0.002(3) 0.007(2)
C42 0.087(5) 0.064(4) 0.097(6) 0.022(4) 0.011(4) 0.032(3)
C43 0.103(6) 0.089(4) 0.115(6) 0.038(5) 0.004(5) 0.047(4)
C44 0.079(5) 0.058(3) 0.117(7) 0.004(4) -0.002(4) 0.025(3)
C45 0.064(4) 0.057(3) 0.097(5) -0.017(3) -0.005(3) 0.021(3)
C46 0.068(4) 0.059(3) 0.080(4) -0.019(3) -0.003(3) 0.018(3)
C51 0.052(3) 0.039(2) 0.045(3) -0.009(2) 0.001(2) 0.000(2)
C52 0.105(5) 0.058(3) 0.092(5) -0.001(3) -0.028(4) -0.006(4)
C53 0.144(7) 0.059(4) 0.102(6) -0.002(4) -0.042(5) -0.027(4)
C54 0.088(5) 0.062(3) 0.068(4) -0.013(3) -0.028(3) -0.011(3)
C55 0.091(5) 0.084(4) 0.069(4) 0.006(3) -0.031(4) -0.021(4)
C56 0.080(4) 0.061(3) 0.071(4) 0.010(3) -0.020(3) -0.017(3)

loop_
_geom_bond_atom_site_label_1
_geom_bond_atom_site_label_2
_geom_bond_distance
_geom_bond_site_symmetry_2
_geom_bond_publ_flag
Pt1 C11 2.008(4) . ?
Pt1 P1 2.2984(11) . ?
Pt1 P2 2.2995(12) . ?
Pt1 Cl1 2.3524(12) . ?
P1 C31 1.808(5) . ?
P1 C21 1.825(5) . ?
P1 C1A 1.833(4) . ?
C1A C2A 1.532(6) . ?
P2 C18A 1.818(5) . ?
P2 C41 1.828(5) . ?
P2 C51 1.835(5) . ?
C2A C3A 1.506(6) . ?
C3A C4A 1.520(6) . ?
C4A C5A 1.530(6) . ?
C5A C6A 1.525(7) . ?
C6A C7A 1.505(7) . ?
C7A C8A 1.549(7) . ?
C8A C9A 1.510(8) . ?
C9A C10A 1.489(7) . ?
C10A C11A 1.531(7) . ?
C11 C12 1.363(6) . ?
C11 C16 1.380(6) . ?
C11A C12A 1.499(8) . ?
C12 F12 1.343(5) . ?
C12 C13 1.386(6) . ?
C12A C13A 1.507(7) . ?
C13A C14A 1.513(7) . ?
F13 C13 1.339(6) . ?
C13 C14 1.362(8) . ?
F14 C14 1.347(6) . ?
C14A C15A 1.527(7) . ?
C14 C15 1.359(8) . ?
C15A C16A 1.484(7) . ?
F15 C15 1.346(6) . ?
C15 C16 1.377(7) . ?
F16 C16 1.354(5) . ?
C16A C17A 1.520(7) . ?
C17A C18A 1.514(7) . ?
C21 C26 1.362(8) . ?
C21 C22 1.377(7) . ?
C22 C23 1.373(8) . ?
C23 C24 1.333(10) . ?
C24 C25 1.365(12) . ?
C25 C26 1.371(9) . ?
C31 C32 1.385(6) . ?
C31 C36 1.390(7) . ?
C32 C33 1.373(7) . ?
C33 C34 1.369(8) . ?
C34 C35 1.387(8) . ?
C35 C36 1.381(7) . ?
C41 C46 1.372(7) . ?
C41 C42 1.380(8) . ?
C42 C43 1.398(8) . ?
C43 C44 1.343(9) . ?
C44 C45 1.363(9) . ?
C45 C46 1.410(8) . ?
C51 C56 1.350(7) . ?
C51 C52 1.370(7) . ?
C52 C53 1.416(9) . ?
C53 C54 1.343(9) . ?
C54 C55 1.325(8) . ?
C55 C56 1.378(7) . ?
